data_9000589
loop_
_publ_author_name
'Shoemaker, G. L.'
'Anderson, J. B.'
'Kostiner, E.'

_publ_section_title
;
 Refinement of the crystal structure of pseudomalachite
;
_journal_name_full 'American Mineralogist'
_journal_page_first 1042
_journal_page_last 1048
_journal_volume 62
_journal_year 1977
_chemical_formula_sum 'Cu5 H4 O12 P2'
_chemical_name_mineral Pseudomalachite
_space_group_IT_number 14
_symmetry_space_group_name_Hall '-P 2ybc'
_symmetry_space_group_name_H-M 'P 1 21/c 1'
_cell_angle_alpha 90
_cell_angle_beta 91.043
_cell_angle_gamma 90
_cell_formula_units_Z 2
_cell_length_a 4.4728
_cell_length_b 5.7469
_cell_length_c 17.032
_cell_volume 437.730
_database_code_amcsd 0000600
_exptl_crystal_density_diffrn 4.368
_cod_original_formula_sum 'Cu5 P2 O12 H4'
_cod_database_code 9000589

loop_
_space_group_symop_operation_xyz
x,y,z
x,1/2-y,1/2+z
-x,1/2+y,1/2-z
-x,-y,-z

loop_
_atom_site_aniso_label
_atom_site_aniso_U_11
_atom_site_aniso_U_22
_atom_site_aniso_U_33
_atom_site_aniso_U_12
_atom_site_aniso_U_13
_atom_site_aniso_U_23
Cu1 0.01583 0.01241 0.01672 0.00000 0.00545 0.00000
Cu2 0.01495 0.01596 0.00962 0.00418 -0.00038 0.00051
Cu3 0.01571 0.01102 0.01355 -0.00127 -0.00494 0.00101
P 0.00950 0.01241 0.00937 -0.00013 -0.00038 0.00000
O1 0.01469 0.01963 0.01291 0.00127 0.00329 0.00051
O2 0.01545 0.01596 0.01140 0.00722 -0.00101 -0.00114
O3 0.01507 0.01089 0.01253 0.00025 -0.00443 0.00101
O4 0.01773 0.01900 0.02255 -0.00380 -0.00304 -0.00013
O-H5 0.01216 0.01431 0.01165 0.00177 0.00000 0.00063
O-H6 0.01114 0.01039 0.01039 -0.00114 -0.00165 0.00139

loop_
_atom_site_label
_atom_site_fract_x
_atom_site_fract_y
_atom_site_fract_z
_atom_site_type_symbol
_atom_site_attached_hydrogens
Cu1 0.00000 0.00000 0.00000 Cu 0
Cu2 0.04610 0.47260 0.08560 Cu 0
Cu3 -0.01710 0.32870 0.25705 Cu 0
P 0.52550 0.09420 0.13480 P 0
O1 0.71090 0.15610 0.06220 O 0
O2 0.32420 0.30590 0.15110 O 0
O3 0.74050 0.07620 0.20770 O 0
O4 0.34870 0.87250 0.12470 O 0
O-H5 0.17220 0.32010 -0.01420 O 1
O-H6 0.15210 0.07190 0.31660 O 1

loop_
_cod_changelog_entry_id
_cod_changelog_entry_author
_cod_changelog_entry_date
_cod_changelog_entry_text
1
;cod-tools version 3.8.0
Id: cif_guess_AMCSD_atom_types 9574 2023-05-10 09:00:05Z saulius
;
2023-05-10T18:46:29+03:00
;Derived atom types and hydrogen counts
from atom names that follow the AMCSD naming convention
(Wat == water, O-H == hydroxyl).
;
2
;cod-tools version 3.10.1
Id: cif_fix_AMCSD_aniso_labels 10200 2024-08-01 14:09:44Z saulius
;
2024-08-02T12:19:45+03:00
;Changed the following '_atom_site_aniso_label' values:
'OH5' -> 'O-H5'
'OH6' -> 'O-H6'
;

loop_
_cod_related_entry_id
_cod_related_entry_database
_cod_related_entry_code
1 AMCSD 0000600
